data_4084583
loop_
_publ_author_name
'Lin, Ya-Fan'
'Ichihara, Nobuko'
'Nakajima, Yumiko'
'Ozawa, Fumiyuki'

_publ_section_title
;
 Disproportionation of Bis(phosphaethenyl)pyridine Iron(I) Bromide Induced
 bytBuNC
;
_journal_issue 22
_journal_name_full Organometallics
_journal_page_first 6700
_journal_paper_doi 10.1021/om500901a
_journal_volume 33
_journal_year 2014
_chemical_formula_sum 'C66 H86 B0 Br F0 Fe N2 P2'
_chemical_formula_weight 1105.07
_chemical_name_systematic
; 
 ? 
;
_space_group_IT_number 61
_symmetry_cell_setting orthorhombic
_symmetry_space_group_name_Hall '-P 2bc 2ac'
_symmetry_space_group_name_H-M 'P c a b'
_atom_sites_solution_hydrogens geom
_atom_sites_solution_primary direct
_atom_sites_solution_secondary difmap
_audit_creation_method SHELXL-97
_cell_angle_alpha 90.00
_cell_angle_beta 90.00
_cell_angle_gamma 90.00
_cell_formula_units_Z 8
_cell_length_a 18.058(2)
_cell_length_b 23.918(3)
_cell_length_c 27.749(4)
_cell_measurement_temperature 173(2)
_cell_volume 11985(3)
_computing_cell_refinement 'Rigaku AFC10/Saturn 70 CCD'
_computing_data_collection 'Rigaku AFC10/Saturn 70 CCD'
_computing_data_reduction 'Rigaku AFC10/Saturn 70 CCD'
_computing_molecular_graphics 'SHELXL-97 (Sheldrick, 1997)'
_computing_publication_material 'ORTEP3 for windows'
_computing_structure_refinement 'SHELXL-97 (Sheldrick, 1997)'
_computing_structure_solution 'SHELXS-97 (Sheldrick, 1990)'
_diffrn_ambient_temperature 173(2)
_diffrn_measured_fraction_theta_full 0.997
_diffrn_measured_fraction_theta_max 0.997
_diffrn_measurement_device_type ' CCD area detector '
_diffrn_measurement_method ' phi and omega scans'
_diffrn_radiation_monochromator graphite
_diffrn_radiation_source 'fine-focus sealed tube'
_diffrn_radiation_type MoK\a
_diffrn_radiation_wavelength 0.71070
_diffrn_reflns_av_R_equivalents 0.0678
_diffrn_reflns_av_sigmaI/netI 0.0488
_diffrn_reflns_limit_h_max 23
_diffrn_reflns_limit_h_min -23
_diffrn_reflns_limit_k_max 31
_diffrn_reflns_limit_k_min -29
_diffrn_reflns_limit_l_max 36
_diffrn_reflns_limit_l_min -30
_diffrn_reflns_number 93969
_diffrn_reflns_theta_full 27.48
_diffrn_reflns_theta_max 27.48
_diffrn_reflns_theta_min 3.27
_exptl_absorpt_coefficient_mu 1.012
_exptl_absorpt_correction_T_max 0.8156
_exptl_absorpt_correction_T_min 0.6532
_exptl_absorpt_correction_type empirical
_exptl_crystal_colour green
_exptl_crystal_density_diffrn 1.225
_exptl_crystal_density_meas ?
_exptl_crystal_density_method 'not measured'
_exptl_crystal_description block
_exptl_crystal_F_000 4696
_exptl_crystal_size_max 0.46
_exptl_crystal_size_mid 0.22
_exptl_crystal_size_min 0.21
_refine_diff_density_max 1.247
_refine_diff_density_min -0.488
_refine_diff_density_rms 0.079
_refine_ls_extinction_method none
_refine_ls_goodness_of_fit_ref 1.145
_refine_ls_hydrogen_treatment constr
_refine_ls_matrix_type full
_refine_ls_number_parameters 658
_refine_ls_number_reflns 13692
_refine_ls_number_restraints 0
_refine_ls_restrained_S_all 1.145
_refine_ls_R_factor_all 0.0900
_refine_ls_R_factor_gt 0.0669
_refine_ls_shift/su_max 0.115
_refine_ls_shift/su_mean 0.005
_refine_ls_structure_factor_coef Fsqd
_refine_ls_weighting_details 'calc w=1/[\s^2^(Fo^2^)+(0.1000P)^2^+0.0000P] where P=(Fo^2^+2Fc^2^)/3'
_refine_ls_weighting_scheme calc
_refine_ls_wR_factor_gt 0.1755
_refine_ls_wR_factor_ref 0.1904
_reflns_number_gt 10606
_reflns_number_total 13692
_reflns_threshold_expression >2sigma(I)
_cod_data_source_file om500901a_si_002.cif
_cod_data_source_block 2
_cod_depositor_comments
;
The following automatic conversions were performed:

'_symmetry_cell_setting' value 'Orthorhombic' changed to
'orthorhombic' according to
/home/saulius/struct/COD-crude-data--automatic-downloads/rss-feeds/ACS/lib/dictionaries/cif_core.dic
dictionary named 'cif_core.dic' version 2.4.2 from 2011-04-26.

Automatic conversion script
Id: cif_fix_values 2827 2014-09-09 07:05:25Z andrius 

The following automatic conversions were performed:

'_exptl_crystal_density_meas' value 'not measured' was changed to '?'
- the value is perceived as not measured.

Automatic conversion script
Id: cif_fix_values 3008 2015-01-20 13:52:24Z robertas 

 Adding full bibliography for 4084583--4084584.cif.
;
_cod_original_sg_symbol_H-M Pcab
_cod_database_code 4084583

loop_
_symmetry_equiv_pos_as_xyz
'x, y, z'
'-x, -y+1/2, z+1/2'
'x+1/2, -y, -z+1/2'
'-x+1/2, y+1/2, -z'
'-x, -y, -z'
'x, y-1/2, -z-1/2'
'-x-1/2, y, z-1/2'
'x-1/2, -y-1/2, z'

loop_
_atom_site_label
_atom_site_type_symbol
_atom_site_fract_x
_atom_site_fract_y
_atom_site_fract_z
_atom_site_U_iso_or_equiv
_atom_site_adp_type
_atom_site_occupancy
_atom_site_symmetry_multiplicity
_atom_site_calc_flag
_atom_site_refinement_flags
Fe1 Fe 0.93270(2) 0.152895(17) 0.902479(16) 0.02483(13) Uani 1 1 d .
P1 P 0.93881(4) 0.07791(3) 0.85683(3) 0.02622(19) Uani 1 1 d .
P2 P 0.92887(4) 0.16816(3) 0.98045(3) 0.02666(19) Uani 1 1 d .
C1 C 1.03156(17) 0.06654(13) 0.85141(12) 0.0287(7) Uani 1 1 d .
C2 C 1.02033(17) 0.17083(13) 0.99689(12) 0.0281(7) Uani 1 1 d .
C3 C 1.07405(16) 0.09441(12) 0.88861(12) 0.0274(6) Uani 1 1 d .
C4 C 1.06772(17) 0.14612(12) 0.96145(12) 0.0272(6) Uani 1 1 d .
C5 C 0.83424(18) 0.16944(13) 0.88997(12) 0.0299(7) Uani 1 1 d .
N1 N 0.77284(15) 0.17932(12) 0.88227(11) 0.0365(6) Uani 1 1 d .
Br1 Br 0.97543(2) 0.233185(14) 0.858765(13) 0.03883(13) Uani 1 1 d .
C6 C 0.69640(18) 0.19796(16) 0.87455(13) 0.0407(8) Uani 1 1 d .
C7 C 0.6997(2) 0.25892(17) 0.85712(16) 0.0538(11) Uani 1 1 d .
H7 H 0.7220 0.2823 0.8822 0.081 Uiso 1 1 calc R
H7A H 0.6494 0.2722 0.8503 0.081 Uiso 1 1 calc R
H7B H 0.7297 0.2611 0.8278 0.081 Uiso 1 1 calc R
C8 C 0.6605(2) 0.16100(17) 0.83696(16) 0.0507(10) Uani 1 1 d .
H8 H 0.6889 0.1631 0.8069 0.076 Uiso 1 1 calc R
H8A H 0.6097 0.1737 0.8311 0.076 Uiso 1 1 calc R
H8B H 0.6597 0.1223 0.8485 0.076 Uiso 1 1 calc R
C9 C 0.6564(2) 0.1944(3) 0.92254(17) 0.0767(16) Uani 1 1 d .
H9 H 0.6568 0.1556 0.9339 0.115 Uiso 1 1 calc R
H9A H 0.6051 0.2070 0.9186 0.115 Uiso 1 1 calc R
H9B H 0.6815 0.2182 0.9461 0.115 Uiso 1 1 calc R
C10 C 1.14855(17) 0.08278(13) 0.89706(12) 0.0312(7) Uani 1 1 d .
H10 H 1.1755 0.0604 0.8749 0.037 Uiso 1 1 calc R
C11 C 1.18329(18) 0.10371(14) 0.93746(13) 0.0353(8) Uani 1 1 d .
H11 H 1.2346 0.0973 0.9426 0.042 Uiso 1 1 calc R
C12 C 1.14260(18) 0.13395(13) 0.97025(12) 0.0333(7) Uani 1 1 d .
H12 H 1.1653 0.1467 0.9991 0.040 Uiso 1 1 calc R
C13 C 1.07184(18) 0.03075(14) 0.81600(13) 0.0336(7) Uani 1 1 d .
C14 C 1.0573(2) -0.02636(15) 0.81131(15) 0.0443(9) Uani 1 1 d .
H14 H 1.0192 -0.0433 0.8298 0.053 Uiso 1 1 calc R
C15 C 1.0992(3) -0.05852(19) 0.7793(2) 0.0659(14) Uani 1 1 d .
H15 H 1.0889 -0.0973 0.7760 0.079 Uiso 1 1 calc R
C16 C 1.1547(3) -0.0352(3) 0.75253(19) 0.0758(16) Uani 1 1 d .
H16 H 1.1838 -0.0578 0.7318 0.091 Uiso 1 1 calc R
C17 C 1.1680(2) 0.0210(2) 0.75587(17) 0.0673(14) Uani 1 1 d .
H17 H 1.2052 0.0376 0.7363 0.081 Uiso 1 1 calc R
C18 C 1.1281(2) 0.05384(18) 0.78726(14) 0.0470(9) Uani 1 1 d .
H18 H 1.1387 0.0927 0.7895 0.056 Uiso 1 1 calc R
C19 C 1.05164(19) 0.19253(14) 1.04325(13) 0.0370(8) Uani 1 1 d .
C20 C 1.1059(2) 0.23400(16) 1.04333(18) 0.0567(11) Uani 1 1 d .
H20 H 1.1235 0.2491 1.0138 0.068 Uiso 1 1 calc R
C21 C 1.1348(3) 0.2536(2) 1.0881(2) 0.0732(15) Uani 1 1 d .
H21 H 1.1719 0.2817 1.0887 0.088 Uiso 1 1 calc R
C22 C 1.1083(3) 0.2314(2) 1.1306(2) 0.0697(14) Uani 1 1 d .
H22 H 1.1267 0.2450 1.1604 0.084 Uiso 1 1 calc R
C23 C 1.0567(3) 0.1906(2) 1.13030(16) 0.0620(13) Uani 1 1 d .
H23 H 1.0403 0.1747 1.1598 0.074 Uiso 1 1 calc R
C24 C 1.0278(2) 0.17206(18) 1.08737(13) 0.0437(9) Uani 1 1 d .
H24 H 0.9903 0.1443 1.0879 0.052 Uiso 1 1 calc R
C25 C 0.89232(17) 0.03234(13) 0.81313(12) 0.0295(7) Uani 1 1 d .
C26 C 0.89875(17) 0.04157(13) 0.76262(12) 0.0316(7) Uani 1 1 d .
C27 C 0.89426(19) -0.00535(14) 0.73267(13) 0.0357(8) Uani 1 1 d .
H27 H 0.9019 -0.0002 0.6991 0.043 Uiso 1 1 calc R
C28 C 0.87936(17) -0.05876(14) 0.74906(12) 0.0335(7) Uani 1 1 d .
C29 C 0.85958(18) -0.06389(14) 0.79717(12) 0.0332(7) Uani 1 1 d .
H29 H 0.8420 -0.0990 0.8083 0.040 Uiso 1 1 calc R
C30 C 0.86429(17) -0.01956(13) 0.83016(12) 0.0312(7) Uani 1 1 d .
C31 C 0.9038(2) 0.09979(15) 0.73911(13) 0.0427(9) Uani 1 1 d .
C32 C 0.9830(3) 0.1202(2) 0.7353(2) 0.0732(15) Uani 1 1 d .
H32 H 1.0121 0.0934 0.7164 0.110 Uiso 1 1 calc R
H32A H 1.0043 0.1237 0.7676 0.110 Uiso 1 1 calc R
H32B H 0.9838 0.1567 0.7192 0.110 Uiso 1 1 calc R
C33 C 0.8605(3) 0.14361(17) 0.76816(15) 0.0597(12) Uani 1 1 d .
H33 H 0.8587 0.1788 0.7501 0.090 Uiso 1 1 calc R
H33A H 0.8851 0.1498 0.7992 0.090 Uiso 1 1 calc R
H33B H 0.8099 0.1302 0.7738 0.090 Uiso 1 1 calc R
C34 C 0.8671(3) 0.09923(17) 0.68949(14) 0.0632(13) Uani 1 1 d .
H34 H 0.8173 0.0832 0.6921 0.095 Uiso 1 1 calc R
H34A H 0.8968 0.0766 0.6673 0.095 Uiso 1 1 calc R
H34B H 0.8637 0.1375 0.6772 0.095 Uiso 1 1 calc R
C35 C 0.8813(2) -0.10811(15) 0.71378(13) 0.0386(8) Uani 1 1 d .
C36 C 0.8276(3) -0.0984(3) 0.6732(2) 0.096(2) Uani 1 1 d .
H36 H 0.8368 -0.1256 0.6475 0.144 Uiso 1 1 calc R
H36A H 0.8342 -0.0604 0.6606 0.144 Uiso 1 1 calc R
H36B H 0.7769 -0.1028 0.6852 0.144 Uiso 1 1 calc R
C37 C 0.8631(5) -0.16336(19) 0.73751(19) 0.111(3) Uani 1 1 d .
H37 H 0.9009 -0.1722 0.7616 0.166 Uiso 1 1 calc R
H37A H 0.8619 -0.1929 0.7131 0.166 Uiso 1 1 calc R
H37B H 0.8146 -0.1608 0.7532 0.166 Uiso 1 1 calc R
C38 C 0.9580(3) -0.1131(2) 0.6929(3) 0.102(2) Uani 1 1 d .
H38 H 0.9924 -0.1253 0.7181 0.152 Uiso 1 1 calc R
H38A H 0.9737 -0.0766 0.6804 0.152 Uiso 1 1 calc R
H38B H 0.9576 -0.1405 0.6667 0.152 Uiso 1 1 calc R
C39 C 0.8339(2) -0.02738(14) 0.88213(12) 0.0366(8) Uani 1 1 d .
C40 C 0.7778(2) 0.02022(15) 0.89208(15) 0.0468(10) Uani 1 1 d .
H40 H 0.7540 0.0140 0.9234 0.070 Uiso 1 1 calc R
H40A H 0.7401 0.0206 0.8667 0.070 Uiso 1 1 calc R
H40B H 0.8038 0.0562 0.8925 0.070 Uiso 1 1 calc R
C41 C 0.7887(2) -0.08213(15) 0.88587(15) 0.0498(10) Uani 1 1 d .
H41 H 0.8211 -0.1141 0.8793 0.075 Uiso 1 1 calc R
H41A H 0.7484 -0.0814 0.8623 0.075 Uiso 1 1 calc R
H41B H 0.7680 -0.0855 0.9184 0.075 Uiso 1 1 calc R
C42 C 0.8935(2) -0.02934(16) 0.92087(14) 0.0465(9) Uani 1 1 d .
H42 H 0.9296 -0.0585 0.9129 0.070 Uiso 1 1 calc R
H42A H 0.8707 -0.0377 0.9521 0.070 Uiso 1 1 calc R
H42B H 0.9186 0.0069 0.9225 0.070 Uiso 1 1 calc R
C43 C 0.87648(17) 0.19686(13) 1.03171(11) 0.0293(7) Uani 1 1 d .
C44 C 0.87794(17) 0.25472(13) 1.04226(12) 0.0298(7) Uani 1 1 d .
C45 C 0.86546(19) 0.27045(13) 1.09038(12) 0.0334(7) Uani 1 1 d .
H45 H 0.8686 0.3090 1.0984 0.040 Uiso 1 1 calc R
C46 C 0.84882(18) 0.23286(13) 1.12666(12) 0.0311(7) Uani 1 1 d .
C47 C 0.83564(18) 0.17817(14) 1.11296(12) 0.0327(7) Uani 1 1 d .
H47 H 0.8179 0.1527 1.1366 0.039 Uiso 1 1 calc R
C48 C 0.84712(18) 0.15858(13) 1.06628(11) 0.0291(7) Uani 1 1 d .
C49 C 0.8871(2) 0.30166(14) 1.00425(13) 0.0378(8) Uani 1 1 d .
C50 C 0.9678(2) 0.31066(16) 0.98837(16) 0.0484(10) Uani 1 1 d .
H50 H 0.9861 0.2768 0.9724 0.073 Uiso 1 1 calc R
H50A H 0.9984 0.3187 1.0167 0.073 Uiso 1 1 calc R
H50B H 0.9702 0.3422 0.9659 0.073 Uiso 1 1 calc R
C51 C 0.8390(2) 0.28846(15) 0.96017(14) 0.0463(9) Uani 1 1 d .
H51 H 0.8414 0.3197 0.9374 0.069 Uiso 1 1 calc R
H51A H 0.7877 0.2828 0.9704 0.069 Uiso 1 1 calc R
H51B H 0.8574 0.2544 0.9445 0.069 Uiso 1 1 calc R
C52 C 0.8585(3) 0.35798(15) 1.02332(15) 0.0521(10) Uani 1 1 d .
H52 H 0.8577 0.3853 0.9970 0.078 Uiso 1 1 calc R
H52A H 0.8913 0.3714 1.0490 0.078 Uiso 1 1 calc R
H52B H 0.8084 0.3532 1.0361 0.078 Uiso 1 1 calc R
C53 C 0.8431(2) 0.25118(15) 1.17996(12) 0.0361(8) Uani 1 1 d .
C54 C 0.8279(3) 0.31381(17) 1.18499(15) 0.0643(13) Uani 1 1 d .
H54 H 0.7811 0.3230 1.1690 0.096 Uiso 1 1 calc R
H54A H 0.8683 0.3349 1.1700 0.096 Uiso 1 1 calc R
H54B H 0.8247 0.3236 1.2192 0.096 Uiso 1 1 calc R
C55 C 0.9168(2) 0.23825(19) 1.20546(16) 0.0560(11) Uani 1 1 d .
H55 H 0.9142 0.2509 1.2390 0.084 Uiso 1 1 calc R
H55A H 0.9572 0.2578 1.1889 0.084 Uiso 1 1 calc R
H55B H 0.9260 0.1979 1.2047 0.084 Uiso 1 1 calc R
C56 C 0.7824(2) 0.2188(2) 1.20647(15) 0.0570(11) Uani 1 1 d .
H56 H 0.7353 0.2233 1.1894 0.086 Uiso 1 1 calc R
H56A H 0.7775 0.2332 1.2394 0.086 Uiso 1 1 calc R
H56B H 0.7956 0.1790 1.2077 0.086 Uiso 1 1 calc R
C57 C 0.8250(2) 0.09725(13) 1.05381(12) 0.0345(7) Uani 1 1 d .
C58 C 0.7756(2) 0.07222(15) 1.09408(13) 0.0434(9) Uani 1 1 d .
H58 H 0.7550 0.0365 1.0832 0.065 Uiso 1 1 calc R
H58A H 0.7352 0.0982 1.1014 0.065 Uiso 1 1 calc R
H58B H 0.8055 0.0661 1.1231 0.065 Uiso 1 1 calc R
C59 C 0.8909(2) 0.05837(14) 1.04713(15) 0.0451(9) Uani 1 1 d .
H59 H 0.9205 0.0710 1.0196 0.068 Uiso 1 1 calc R
H59A H 0.8732 0.0202 1.0412 0.068 Uiso 1 1 calc R
H59B H 0.9215 0.0589 1.0763 0.068 Uiso 1 1 calc R
C60 C 0.7758(2) 0.09826(17) 1.00868(13) 0.0482(10) Uani 1 1 d .
H60 H 0.8052 0.1102 0.9809 0.072 Uiso 1 1 calc R
H60A H 0.7348 0.1244 1.0136 0.072 Uiso 1 1 calc R
H60B H 0.7560 0.0607 1.0027 0.072 Uiso 1 1 calc R
C61 C 0.9623(6) 0.4466(5) 0.1140(3) 0.279(11) Uani 1 1 d G
H61 H 0.9320 0.4285 0.1373 0.335 Uiso 1 1 calc R
C62 C 0.9522(5) 0.5031(5) 0.1042(4) 0.169(4) Uani 1 1 d G
H62 H 0.9149 0.5236 0.1207 0.202 Uiso 1 1 calc R
C63 C 0.9965(9) 0.5296(4) 0.0702(5) 0.354(15) Uani 1 1 d G
H63 H 0.9896 0.5682 0.0635 0.424 Uiso 1 1 calc R
C64 C 1.0510(8) 0.4996(7) 0.0461(4) 0.82(7) Uani 1 1 d G
H64 H 1.0813 0.5177 0.0228 0.989 Uiso 1 1 calc R
C65 C 1.0611(6) 0.4431(7) 0.0559(5) 0.368(16) Uani 1 1 d G
H65 H 1.0983 0.4226 0.0394 0.442 Uiso 1 1 calc R
C66 C 1.0168(7) 0.4167(4) 0.0899(5) 0.77(5) Uani 1 1 d G
H66 H 1.0237 0.3781 0.0966 0.921 Uiso 1 1 calc R
N2 N 1.03457(14) 0.12959(10) 0.91862(9) 0.0263(5) Uani 1 1 d .

loop_
_atom_site_aniso_label
_atom_site_aniso_U_11
_atom_site_aniso_U_22
_atom_site_aniso_U_33
_atom_site_aniso_U_23
_atom_site_aniso_U_13
_atom_site_aniso_U_12
Fe1 0.0240(2) 0.0219(2) 0.0286(2) -0.00049(17) -0.00122(17) 0.00088(17)
P1 0.0240(4) 0.0233(4) 0.0314(4) -0.0023(3) -0.0005(3) -0.0001(3)
P2 0.0264(4) 0.0261(4) 0.0275(4) -0.0006(3) -0.0006(3) 0.0008(3)
C1 0.0280(15) 0.0212(15) 0.0370(18) -0.0004(13) 0.0025(13) -0.0019(12)
C2 0.0280(16) 0.0237(15) 0.0324(17) -0.0006(12) -0.0023(13) -0.0036(12)
C3 0.0249(15) 0.0238(15) 0.0336(17) 0.0014(13) 0.0027(13) -0.0004(12)
C4 0.0282(15) 0.0207(14) 0.0326(17) 0.0019(12) -0.0055(13) -0.0041(12)
C5 0.0327(17) 0.0242(15) 0.0327(17) -0.0019(13) 0.0025(14) 0.0014(13)
N1 0.0309(15) 0.0391(16) 0.0396(16) -0.0018(13) -0.0031(13) 0.0047(13)
Br1 0.0408(2) 0.0304(2) 0.0454(2) 0.00999(14) -0.00119(15) -0.00376(14)
C6 0.0277(17) 0.053(2) 0.042(2) -0.0017(17) -0.0022(15) 0.0114(16)
C7 0.046(2) 0.048(2) 0.067(3) 0.001(2) -0.014(2) 0.0122(19)
C8 0.0332(19) 0.051(2) 0.068(3) -0.004(2) -0.0120(19) -0.0010(17)
C9 0.040(2) 0.137(5) 0.053(3) 0.010(3) 0.011(2) 0.015(3)
C10 0.0274(16) 0.0261(16) 0.0401(18) 0.0002(13) 0.0045(14) 0.0031(13)
C11 0.0241(16) 0.0365(18) 0.045(2) 0.0051(15) -0.0014(14) -0.0002(14)
C12 0.0290(16) 0.0333(17) 0.0377(18) -0.0004(14) -0.0025(14) -0.0065(14)
C13 0.0279(16) 0.0346(17) 0.0382(19) -0.0062(14) -0.0011(14) 0.0045(14)
C14 0.0369(19) 0.0357(19) 0.060(2) -0.0145(17) -0.0108(18) 0.0050(15)
C15 0.054(3) 0.051(3) 0.093(4) -0.039(3) -0.022(3) 0.022(2)
C16 0.046(3) 0.107(4) 0.075(3) -0.049(3) -0.004(2) 0.029(3)
C17 0.041(2) 0.107(4) 0.055(3) -0.022(3) 0.010(2) -0.001(2)
C18 0.039(2) 0.059(2) 0.043(2) -0.0104(18) 0.0038(17) -0.0025(18)
C19 0.0313(17) 0.0354(18) 0.044(2) -0.0071(15) -0.0088(15) 0.0027(14)
C20 0.054(3) 0.042(2) 0.074(3) -0.002(2) -0.018(2) -0.0086(19)
C21 0.059(3) 0.055(3) 0.105(4) -0.027(3) -0.022(3) -0.014(2)
C22 0.077(4) 0.075(4) 0.057(3) -0.020(3) -0.017(3) 0.006(3)
C23 0.051(3) 0.089(4) 0.046(2) -0.019(2) -0.013(2) 0.020(3)
C24 0.0349(19) 0.062(2) 0.0346(19) -0.0069(18) -0.0060(15) 0.0088(17)
C25 0.0269(15) 0.0262(15) 0.0353(17) -0.0025(13) -0.0017(13) 0.0003(13)
C26 0.0288(16) 0.0300(16) 0.0359(18) -0.0016(13) -0.0047(14) 0.0019(13)
C27 0.0382(19) 0.0365(18) 0.0325(17) -0.0045(14) -0.0040(15) -0.0010(15)
C28 0.0298(16) 0.0341(17) 0.0365(18) -0.0086(14) -0.0055(14) 0.0001(14)
C29 0.0301(16) 0.0288(16) 0.0407(19) -0.0061(14) -0.0024(14) -0.0036(13)
C30 0.0273(16) 0.0291(16) 0.0373(18) -0.0042(13) 0.0008(14) 0.0001(13)
C31 0.057(2) 0.0334(18) 0.037(2) 0.0058(15) -0.0111(18) -0.0021(17)
C32 0.072(3) 0.060(3) 0.088(4) 0.032(3) 0.002(3) -0.009(2)
C33 0.096(4) 0.037(2) 0.046(2) 0.0017(18) -0.015(2) 0.021(2)
C34 0.109(4) 0.041(2) 0.040(2) 0.0045(18) -0.014(2) 0.011(2)
C35 0.0414(19) 0.0374(19) 0.0370(19) -0.0139(15) -0.0043(15) -0.0021(15)
C36 0.098(4) 0.101(4) 0.089(4) -0.061(3) -0.057(3) 0.039(3)
C37 0.231(8) 0.043(3) 0.058(3) -0.020(2) 0.023(4) -0.034(4)
C38 0.061(3) 0.087(4) 0.157(6) -0.081(4) 0.035(4) -0.008(3)
C39 0.043(2) 0.0312(17) 0.0360(19) -0.0034(14) 0.0038(16) -0.0077(15)
C40 0.043(2) 0.040(2) 0.057(2) -0.0162(17) 0.0175(18) -0.0065(17)
C41 0.060(3) 0.037(2) 0.052(2) -0.0088(17) 0.017(2) -0.0215(18)
C42 0.059(2) 0.041(2) 0.040(2) 0.0029(17) 0.0023(18) -0.0069(18)
C43 0.0284(15) 0.0297(16) 0.0299(16) -0.0012(13) -0.0036(13) 0.0029(13)
C44 0.0280(15) 0.0297(16) 0.0316(17) -0.0024(13) 0.0006(13) 0.0036(13)
C45 0.0384(18) 0.0269(16) 0.0350(18) -0.0072(13) 0.0021(14) 0.0007(14)
C46 0.0335(17) 0.0300(17) 0.0298(16) -0.0048(13) -0.0010(14) 0.0037(13)
C47 0.0360(18) 0.0309(17) 0.0310(17) 0.0025(14) 0.0002(14) -0.0004(14)
C48 0.0290(16) 0.0290(16) 0.0294(16) -0.0015(12) -0.0020(13) -0.0020(13)
C49 0.052(2) 0.0255(16) 0.0362(18) -0.0003(14) 0.0050(16) 0.0081(15)
C50 0.056(2) 0.0317(19) 0.058(2) 0.0046(17) 0.013(2) -0.0017(17)
C51 0.058(2) 0.0383(19) 0.043(2) 0.0049(16) -0.0024(18) 0.0193(18)
C52 0.079(3) 0.0296(18) 0.048(2) -0.0017(16) 0.010(2) 0.0132(19)
C53 0.0408(19) 0.0382(18) 0.0293(17) -0.0049(14) -0.0008(15) -0.0012(16)
C54 0.111(4) 0.043(2) 0.039(2) -0.0094(18) 0.004(2) 0.014(2)
C55 0.054(3) 0.066(3) 0.048(2) -0.014(2) -0.015(2) 0.004(2)
C56 0.057(3) 0.076(3) 0.038(2) -0.006(2) 0.0057(19) -0.012(2)
C57 0.0424(19) 0.0289(17) 0.0323(17) -0.0022(13) 0.0003(15) -0.0077(14)
C58 0.055(2) 0.0380(19) 0.037(2) -0.0014(15) 0.0050(17) -0.0131(18)
C59 0.058(2) 0.0232(17) 0.054(2) 0.0005(16) 0.0090(19) -0.0002(16)
C60 0.057(2) 0.054(2) 0.033(2) 0.0013(17) -0.0023(17) -0.0243(19)
C61 0.322(19) 0.320(18) 0.196(13) 0.153(14) -0.162(13) -0.250(17)
C62 0.159(10) 0.167(11) 0.179(12) -0.005(9) -0.018(8) -0.019(8)
C63 0.61(5) 0.203(18) 0.24(2) 0.102(16) 0.01(2) 0.01(2)
C64 0.63(8) 0.156(19) 1.7(2) 0.20(6) 0.17(8) -0.10(4)
C65 0.29(2) 0.63(5) 0.185(16) -0.18(2) 0.034(16) -0.15(3)
C66 0.45(4) 1.49(11) 0.37(3) -0.62(5) -0.33(3) 0.62(5)
N2 0.0266(13) 0.0199(12) 0.0323(14) 0.0009(10) -0.0001(11) -0.0007(10)

loop_
_atom_type_symbol
_atom_type_description
_atom_type_scat_dispersion_real
_atom_type_scat_dispersion_imag
_atom_type_scat_source
C C 0.0033 0.0016 'International Tables Vol C Tables 4.2.6.8 and 6.1.1.4'
H H 0.0000 0.0000 'International Tables Vol C Tables 4.2.6.8 and 6.1.1.4'
Br Br -0.2901 2.4595 'International Tables Vol C Tables 4.2.6.8 and 6.1.1.4'
Fe Fe 0.3463 0.8444 'International Tables Vol C Tables 4.2.6.8 and 6.1.1.4'
N N 0.0061 0.0033 'International Tables Vol C Tables 4.2.6.8 and 6.1.1.4'
P P 0.1023 0.0942 'International Tables Vol C Tables 4.2.6.8 and 6.1.1.4'
F F 0.0171 0.0103 'International Tables Vol C Tables 4.2.6.8 and 6.1.1.4'
B B 0.0013 0.0007 'International Tables Vol C Tables 4.2.6.8 and 6.1.1.4'

loop_
_geom_angle_atom_site_label_1
_geom_angle_atom_site_label_2
_geom_angle_atom_site_label_3
_geom_angle
C5 Fe1 N2 175.19(12)
C5 Fe1 P2 96.83(10)
N2 Fe1 P2 81.53(8)
C5 Fe1 P1 96.57(10)
N2 Fe1 P1 81.58(8)
P2 Fe1 P1 134.84(4)
C5 Fe1 Br1 92.46(10)
N2 Fe1 Br1 92.35(7)
P2 Fe1 Br1 112.05(3)
P1 Fe1 Br1 110.21(3)
C1 P1 C25 107.27(15)
C1 P1 Fe1 103.32(11)
C25 P1 Fe1 147.44(11)
C2 P2 C43 105.99(15)
C2 P2 Fe1 103.77(12)
C43 P2 Fe1 147.11(10)
C3 C1 C13 118.4(3)
C3 C1 P1 112.6(2)
C13 C1 P1 129.0(2)
C4 C2 C19 120.5(3)
C4 C2 P2 112.2(2)
C19 C2 P2 127.2(2)
N2 C3 C10 121.2(3)
N2 C3 C1 115.9(3)
C10 C3 C1 122.6(3)
N2 C4 C12 120.3(3)
N2 C4 C2 116.6(3)
C12 C4 C2 122.8(3)
N1 C5 Fe1 179.5(3)
C5 N1 C6 173.8(3)
N1 C6 C8 109.0(3)
N1 C6 C9 107.6(3)
C8 C6 C9 111.6(4)
N1 C6 C7 107.3(3)
C8 C6 C7 110.7(3)
C9 C6 C7 110.4(4)
C6 C7 H7 109.5
C6 C7 H7A 109.5
H7 C7 H7A 109.5
C6 C7 H7B 109.5
H7 C7 H7B 109.5
H7A C7 H7B 109.5
C6 C8 H8 109.5
C6 C8 H8A 109.5
H8 C8 H8A 109.5
C6 C8 H8B 109.5
H8 C8 H8B 109.5
H8A C8 H8B 109.5
C6 C9 H9 109.5
C6 C9 H9A 109.5
H9 C9 H9A 109.5
C6 C9 H9B 109.5
H9 C9 H9B 109.5
H9A C9 H9B 109.5
C11 C10 C3 120.2(3)
C11 C10 H10 119.9
C3 C10 H10 119.9
C12 C11 C10 119.1(3)
C12 C11 H11 120.5
C10 C11 H11 120.5
C11 C12 C4 120.5(3)
C11 C12 H12 119.7
C4 C12 H12 119.7
C14 C13 C18 117.9(3)
C14 C13 C1 122.1(3)
C18 C13 C1 120.0(3)
C13 C14 C15 119.7(4)
C13 C14 H14 120.1
C15 C14 H14 120.1
C16 C15 C14 121.2(4)
C16 C15 H15 119.4
C14 C15 H15 119.4
C15 C16 C17 119.6(4)
C15 C16 H16 120.2
C17 C16 H16 120.2
C16 C17 C18 120.7(5)
C16 C17 H17 119.6
C18 C17 H17 119.6
C17 C18 C13 120.9(4)
C17 C18 H18 119.5
C13 C18 H18 119.5
C24 C19 C20 117.9(4)
C24 C19 C2 121.3(3)
C20 C19 C2 120.9(4)
C19 C20 C21 119.5(5)
C19 C20 H20 120.3
C21 C20 H20 120.3
C22 C21 C20 119.5(4)
C22 C21 H21 120.3
C20 C21 H21 120.3
C23 C22 C21 120.9(5)
C23 C22 H22 119.6
C21 C22 H22 119.6
C22 C23 C24 120.0(5)
C22 C23 H23 120.0
C24 C23 H23 120.0
C23 C24 C19 122.3(4)
C23 C24 H24 118.9
C19 C24 H24 118.9
C30 C25 C26 119.5(3)
C30 C25 P1 117.5(2)
C26 C25 P1 121.4(2)
C27 C26 C25 117.1(3)
C27 C26 C31 118.5(3)
C25 C26 C31 124.2(3)
C28 C27 C26 123.9(3)
C28 C27 H27 118.1
C26 C27 H27 118.1
C27 C28 C29 116.6(3)
C27 C28 C35 119.8(3)
C29 C28 C35 123.5(3)
C28 C29 C30 123.0(3)
C28 C29 H29 118.5
C30 C29 H29 118.5
C29 C30 C25 117.7(3)
C29 C30 C39 119.5(3)
C25 C30 C39 122.6(3)
C32 C31 C34 110.4(4)
C32 C31 C33 107.3(4)
C34 C31 C33 105.0(3)
C32 C31 C26 112.1(3)
C34 C31 C26 110.4(3)
C33 C31 C26 111.4(3)
C31 C32 H32 109.5
C31 C32 H32A 109.5
H32 C32 H32A 109.5
C31 C32 H32B 109.5
H32 C32 H32B 109.5
H32A C32 H32B 109.5
C31 C33 H33 109.5
C31 C33 H33A 109.5
H33 C33 H33A 109.5
C31 C33 H33B 109.5
H33 C33 H33B 109.5
H33A C33 H33B 109.5
C31 C34 H34 109.5
C31 C34 H34A 109.5
H34 C34 H34A 109.5
C31 C34 H34B 109.5
H34 C34 H34B 109.5
H34A C34 H34B 109.5
C36 C35 C38 108.5(5)
C36 C35 C37 108.7(4)
C38 C35 C37 107.4(4)
C36 C35 C28 110.1(3)
C38 C35 C28 109.1(3)
C37 C35 C28 112.9(3)
C35 C36 H36 109.5
C35 C36 H36A 109.5
H36 C36 H36A 109.5
C35 C36 H36B 109.5
H36 C36 H36B 109.5
H36A C36 H36B 109.5
C35 C37 H37 109.5
C35 C37 H37A 109.5
H37 C37 H37A 109.5
C35 C37 H37B 109.5
H37 C37 H37B 109.5
H37A C37 H37B 109.5
C35 C38 H38 109.5
C35 C38 H38A 109.5
H38 C38 H38A 109.5
C35 C38 H38B 109.5
H38 C38 H38B 109.5
H38A C38 H38B 109.5
C42 C39 C41 107.4(3)
C42 C39 C40 111.1(3)
C41 C39 C40 105.4(3)
C42 C39 C30 114.2(3)
C41 C39 C30 110.5(3)
C40 C39 C30 107.9(3)
C39 C40 H40 109.5
C39 C40 H40A 109.5
H40 C40 H40A 109.5
C39 C40 H40B 109.5
H40 C40 H40B 109.5
H40A C40 H40B 109.5
C39 C41 H41 109.5
C39 C41 H41A 109.5
H41 C41 H41A 109.5
C39 C41 H41B 109.5
H41 C41 H41B 109.5
H41A C41 H41B 109.5
C39 C42 H42 109.5
C39 C42 H42A 109.5
H42 C42 H42A 109.5
C39 C42 H42B 109.5
H42 C42 H42B 109.5
H42A C42 H42B 109.5
C44 C43 C48 119.7(3)
C44 C43 P2 121.0(2)
C48 C43 P2 118.1(2)
C45 C44 C43 117.1(3)
C45 C44 C49 118.0(3)
C43 C44 C49 124.8(3)
C46 C45 C44 123.5(3)
C46 C45 H45 118.2
C44 C45 H45 118.2
C45 C46 C47 116.9(3)
C45 C46 C53 121.8(3)
C47 C46 C53 121.3(3)
C46 C47 C48 123.2(3)
C46 C47 H47 118.4
C48 C47 H47 118.4
C47 C48 C43 117.7(3)
C47 C48 C57 119.0(3)
C43 C48 C57 123.3(3)
C51 C49 C50 109.7(3)
C51 C49 C52 105.4(3)
C50 C49 C52 107.1(3)
C51 C49 C44 109.5(3)
C50 C49 C44 113.5(3)
C52 C49 C44 111.4(3)
C49 C50 H50 109.5
C49 C50 H50A 109.5
H50 C50 H50A 109.5
C49 C50 H50B 109.5
H50 C50 H50B 109.5
H50A C50 H50B 109.5
C49 C51 H51 109.5
C49 C51 H51A 109.5
H51 C51 H51A 109.5
C49 C51 H51B 109.5
H51 C51 H51B 109.5
H51A C51 H51B 109.5
C49 C52 H52 109.5
C49 C52 H52A 109.5
H52 C52 H52A 109.5
C49 C52 H52B 109.5
H52 C52 H52B 109.5
H52A C52 H52B 109.5
C54 C53 C56 108.9(3)
C54 C53 C55 108.0(3)
C56 C53 C55 107.3(3)
C54 C53 C46 112.1(3)
C56 C53 C46 111.4(3)
C55 C53 C46 109.0(3)
C53 C54 H54 109.5
C53 C54 H54A 109.5
H54 C54 H54A 109.5
C53 C54 H54B 109.5
H54 C54 H54B 109.5
H54A C54 H54B 109.5
C53 C55 H55 109.5
C53 C55 H55A 109.5
H55 C55 H55A 109.5
C53 C55 H55B 109.5
H55 C55 H55B 109.5
H55A C55 H55B 109.5
C53 C56 H56 109.5
C53 C56 H56A 109.5
H56 C56 H56A 109.5
C53 C56 H56B 109.5
H56 C56 H56B 109.5
H56A C56 H56B 109.5
C59 C57 C60 111.3(3)
C59 C57 C58 107.6(3)
C60 C57 C58 105.2(3)
C59 C57 C48 113.6(3)
C60 C57 C48 108.3(3)
C58 C57 C48 110.5(3)
C57 C58 H58 109.5
C57 C58 H58A 109.5
H58 C58 H58A 109.5
C57 C58 H58B 109.5
H58 C58 H58B 109.5
H58A C58 H58B 109.5
C57 C59 H59 109.5
C57 C59 H59A 109.5
H59 C59 H59A 109.5
C57 C59 H59B 109.5
H59 C59 H59B 109.5
H59A C59 H59B 109.5
C57 C60 H60 109.5
C57 C60 H60A 109.5
H60 C60 H60A 109.5
C57 C60 H60B 109.5
H60 C60 H60B 109.5
H60A C60 H60B 109.5
C62 C61 C66 120.0
C62 C61 H61 119.9
C66 C61 H61 120.1
C61 C62 C63 120.0
C61 C62 H62 120.0
C63 C62 H62 120.0
C64 C63 C62 120.0
C64 C63 H63 120.0
C62 C63 H63 120.0
C65 C64 C63 120.0
C65 C64 H64 120.0
C63 C64 H64 120.0
C64 C65 C66 120.0
C64 C65 H65 120.0
C66 C65 H65 120.0
C65 C66 C61 120.0
C65 C66 H66 120.0
C61 C66 H66 120.0
C3 N2 C4 117.8(3)
C3 N2 Fe1 121.1(2)
C4 N2 Fe1 121.0(2)

loop_
_geom_bond_atom_site_label_1
_geom_bond_atom_site_label_2
_geom_bond_distance
Fe1 C5 1.854(3)
Fe1 N2 1.974(3)
Fe1 P2 2.1952(10)
Fe1 P1 2.1987(9)
Fe1 Br1 2.3989(6)
P1 C1 1.703(3)
P1 C25 1.834(3)
P2 C2 1.715(3)
P2 C43 1.841(3)
C1 C3 1.449(4)
C1 C13 1.492(4)
C2 C4 1.431(4)
C2 C19 1.498(5)
C3 N2 1.382(4)
C3 C10 1.394(4)
C4 N2 1.388(4)
C4 C12 1.405(4)
C5 N1 1.154(4)
N1 C6 1.466(4)
C6 C8 1.513(5)
C6 C9 1.517(5)
C6 C7 1.537(6)
C7 H7 0.9800
C7 H7A 0.9800
C7 H7B 0.9800
C8 H8 0.9800
C8 H8A 0.9800
C8 H8B 0.9800
C9 H9 0.9800
C9 H9A 0.9800
C9 H9B 0.9800
C10 C11 1.379(5)
C10 H10 0.9500
C11 C12 1.375(5)
C11 H11 0.9500
C12 H12 0.9500
C13 C14 1.397(5)
C13 C18 1.404(5)
C14 C15 1.398(6)
C14 H14 0.9500
C15 C16 1.365(7)
C15 H15 0.9500
C16 C17 1.369(7)
C16 H16 0.9500
C17 C18 1.377(6)
C17 H17 0.9500
C18 H18 0.9500
C19 C24 1.387(5)
C19 C20 1.394(5)
C20 C21 1.427(7)
C20 H20 0.9500
C21 C22 1.377(8)
C21 H21 0.9500
C22 C23 1.349(7)
C22 H22 0.9500
C23 C24 1.374(5)
C23 H23 0.9500
C24 H24 0.9500
C25 C30 1.422(4)
C25 C26 1.424(5)
C26 C27 1.399(5)
C26 C31 1.540(5)
C27 C28 1.382(5)
C27 H27 0.9500
C28 C29 1.388(5)
C28 C35 1.534(4)
C29 C30 1.403(4)
C29 H29 0.9500
C30 C39 1.554(5)
C31 C32 1.516(6)
C31 C34 1.528(5)
C31 C33 1.536(6)
C32 H32 0.9800
C32 H32A 0.9800
C32 H32B 0.9800
C33 H33 0.9800
C33 H33A 0.9800
C33 H33B 0.9800
C34 H34 0.9800
C34 H34A 0.9800
C34 H34B 0.9800
C35 C36 1.504(6)
C35 C38 1.505(6)
C35 C37 1.513(6)
C36 H36 0.9800
C36 H36A 0.9800
C36 H36B 0.9800
C37 H37 0.9800
C37 H37A 0.9800
C37 H37B 0.9800
C38 H38 0.9800
C38 H38A 0.9800
C38 H38B 0.9800
C39 C42 1.522(5)
C39 C41 1.546(5)
C39 C40 1.549(5)
C40 H40 0.9800
C40 H40A 0.9800
C40 H40B 0.9800
C41 H41 0.9800
C41 H41A 0.9800
C41 H41B 0.9800
C42 H42 0.9800
C42 H42A 0.9800
C42 H42B 0.9800
C43 C44 1.415(4)
C43 C48 1.428(4)
C44 C45 1.406(4)
C44 C49 1.549(5)
C45 C46 1.383(5)
C45 H45 0.9500
C46 C47 1.383(4)
C46 C53 1.546(4)
C47 C48 1.393(4)
C47 H47 0.9500
C48 C57 1.560(4)
C49 C51 1.533(5)
C49 C50 1.536(5)
C49 C52 1.537(5)
C50 H50 0.9800
C50 H50A 0.9800
C50 H50B 0.9800
C51 H51 0.9800
C51 H51A 0.9800
C51 H51B 0.9800
C52 H52 0.9800
C52 H52A 0.9800
C52 H52B 0.9800
C53 C54 1.529(5)
C53 C56 1.531(5)
C53 C55 1.540(5)
C54 H54 0.9800
C54 H54A 0.9800
C54 H54B 0.9800
C55 H55 0.9800
C55 H55A 0.9800
C55 H55B 0.9800
C56 H56 0.9800
C56 H56A 0.9800
C56 H56B 0.9800
C57 C59 1.522(5)
C57 C60 1.535(5)
C57 C58 1.549(5)
C58 H58 0.9800
C58 H58A 0.9800
C58 H58B 0.9800
C59 H59 0.9800
C59 H59A 0.9800
C59 H59B 0.9800
C60 H60 0.9800
C60 H60A 0.9800
C60 H60B 0.9800
C61 C62 1.3900
C61 C66 1.3900
C61 H61 0.9500
C62 C63 1.3900
C62 H62 0.9500
C63 C64 1.3900
C63 H63 0.9500
C64 C65 1.3900
C64 H64 0.9500
C65 C66 1.3900
C65 H65 0.9500
C66 H66 0.9500

loop_
_geom_torsion_atom_site_label_1
_geom_torsion_atom_site_label_2
_geom_torsion_atom_site_label_3
_geom_torsion_atom_site_label_4
_geom_torsion
C5 Fe1 P1 C1 165.05(15)
N2 Fe1 P1 C1 -19.43(14)
P2 Fe1 P1 C1 -88.50(12)
Br1 Fe1 P1 C1 69.97(12)
C5 Fe1 P1 C25 5.4(2)
N2 Fe1 P1 C25 -179.1(2)
P2 Fe1 P1 C25 111.8(2)
Br1 Fe1 P1 C25 -89.7(2)
C5 Fe1 P2 C2 -166.36(15)
N2 Fe1 P2 C2 18.21(13)
P1 Fe1 P2 C2 87.29(12)
Br1 Fe1 P2 C2 -70.90(11)
C5 Fe1 P2 C43 -12.0(2)
N2 Fe1 P2 C43 172.5(2)
P1 Fe1 P2 C43 -118.4(2)
Br1 Fe1 P2 C43 83.4(2)
C25 P1 C1 C3 -172.0(2)
Fe1 P1 C1 C3 19.3(2)
C25 P1 C1 C13 4.8(3)
Fe1 P1 C1 C13 -163.9(3)
C43 P2 C2 C4 176.0(2)
Fe1 P2 C2 C4 -18.2(2)
C43 P2 C2 C19 -0.5(3)
Fe1 P2 C2 C19 165.3(3)
C13 C1 C3 N2 176.3(3)
P1 C1 C3 N2 -6.5(4)
C13 C1 C3 C10 -9.8(5)
P1 C1 C3 C10 167.5(3)
C19 C2 C4 N2 -177.0(3)
P2 C2 C4 N2 6.2(3)
C19 C2 C4 C12 8.8(5)
P2 C2 C4 C12 -168.0(2)
N2 Fe1 C5 N1 -16(44)
P2 Fe1 C5 N1 -85(43)
P1 Fe1 C5 N1 52(43)
Br1 Fe1 C5 N1 162(100)
Fe1 C5 N1 C6 145(100)
C5 N1 C6 C8 159(3)
C5 N1 C6 C9 -80(3)
C5 N1 C6 C7 39(3)
N2 C3 C10 C11 3.9(5)
C1 C3 C10 C11 -169.7(3)
C3 C10 C11 C12 2.9(5)
C10 C11 C12 C4 -3.6(5)
N2 C4 C12 C11 -2.5(5)
C2 C4 C12 C11 171.5(3)
C3 C1 C13 C14 119.2(4)
P1 C1 C13 C14 -57.5(5)
C3 C1 C13 C18 -58.6(4)
P1 C1 C13 C18 124.7(3)
C18 C13 C14 C15 1.0(6)
C1 C13 C14 C15 -176.8(3)
C13 C14 C15 C16 0.5(7)
C14 C15 C16 C17 -2.3(7)
C15 C16 C17 C18 2.6(8)
C16 C17 C18 C13 -1.1(7)
C14 C13 C18 C17 -0.7(6)
C1 C13 C18 C17 177.2(4)
C4 C2 C19 C24 -121.3(4)
P2 C2 C19 C24 55.0(4)
C4 C2 C19 C20 58.6(5)
P2 C2 C19 C20 -125.1(4)
C24 C19 C20 C21 0.2(6)
C2 C19 C20 C21 -179.7(4)
C19 C20 C21 C22 -0.3(7)
C20 C21 C22 C23 1.4(8)
C21 C22 C23 C24 -2.3(7)
C22 C23 C24 C19 2.2(7)
C20 C19 C24 C23 -1.1(6)
C2 C19 C24 C23 178.8(3)
C1 P1 C25 C30 97.0(3)
Fe1 P1 C25 C30 -103.7(3)
C1 P1 C25 C26 -68.6(3)
Fe1 P1 C25 C26 90.7(3)
C30 C25 C26 C27 -15.2(4)
P1 C25 C26 C27 150.1(3)
C30 C25 C26 C31 159.5(3)
P1 C25 C26 C31 -35.1(4)
C25 C26 C27 C28 4.3(5)
C31 C26 C27 C28 -170.7(3)
C26 C27 C28 C29 7.6(5)
C26 C27 C28 C35 -175.5(3)
C27 C28 C29 C30 -9.1(5)
C35 C28 C29 C30 174.1(3)
C28 C29 C30 C25 -1.5(5)
C28 C29 C30 C39 174.2(3)
C26 C25 C30 C29 13.9(5)
P1 C25 C30 C29 -152.0(3)
C26 C25 C30 C39 -161.6(3)
P1 C25 C30 C39 32.5(4)
C27 C26 C31 C32 -96.5(4)
C25 C26 C31 C32 88.9(5)
C27 C26 C31 C34 27.0(5)
C25 C26 C31 C34 -147.6(4)
C27 C26 C31 C33 143.2(3)
C25 C26 C31 C33 -31.4(5)
C27 C28 C35 C36 -57.8(5)
C29 C28 C35 C36 118.9(5)
C27 C28 C35 C38 61.2(5)
C29 C28 C35 C38 -122.1(5)
C27 C28 C35 C37 -179.5(4)
C29 C28 C35 C37 -2.8(6)
C29 C30 C39 C42 110.5(3)
C25 C30 C39 C42 -74.1(4)
C29 C30 C39 C41 -10.7(5)
C25 C30 C39 C41 164.7(3)
C29 C30 C39 C40 -125.4(3)
C25 C30 C39 C40 49.9(4)
C2 P2 C43 C44 72.2(3)
Fe1 P2 C43 C44 -81.8(3)
C2 P2 C43 C48 -94.9(3)
Fe1 P2 C43 C48 111.0(3)
C48 C43 C44 C45 13.7(4)
P2 C43 C44 C45 -153.3(3)
C48 C43 C44 C49 -162.1(3)
P2 C43 C44 C49 30.9(4)
C43 C44 C45 C46 -3.0(5)
C49 C44 C45 C46 173.1(3)
C44 C45 C46 C47 -7.7(5)
C44 C45 C46 C53 173.9(3)
C45 C46 C47 C48 8.0(5)
C53 C46 C47 C48 -173.6(3)
C46 C47 C48 C43 2.3(5)
C46 C47 C48 C57 -175.5(3)
C44 C43 C48 C47 -13.5(4)
P2 C43 C48 C47 153.9(2)
C44 C43 C48 C57 164.3(3)
P2 C43 C48 C57 -28.3(4)
C45 C44 C49 C51 -132.8(3)
C43 C44 C49 C51 43.0(4)
C45 C44 C49 C50 104.3(4)
C43 C44 C49 C50 -79.9(4)
C45 C44 C49 C52 -16.7(5)
C43 C44 C49 C52 159.1(3)
C45 C46 C53 C54 21.9(5)
C47 C46 C53 C54 -156.4(4)
C45 C46 C53 C56 144.3(4)
C47 C46 C53 C56 -34.0(5)
C45 C46 C53 C55 -97.6(4)
C47 C46 C53 C55 84.1(4)
C47 C48 C57 C59 -107.5(4)
C43 C48 C57 C59 74.8(4)
C47 C48 C57 C60 128.3(3)
C43 C48 C57 C60 -49.4(4)
C47 C48 C57 C58 13.5(4)
C43 C48 C57 C58 -164.2(3)
C66 C61 C62 C63 0.0
C61 C62 C63 C64 0.0
C62 C63 C64 C65 0.0
C63 C64 C65 C66 0.0
C64 C65 C66 C61 0.0
C62 C61 C66 C65 0.0
C10 C3 N2 C4 -9.8(4)
C1 C3 N2 C4 164.2(3)
C10 C3 N2 Fe1 172.8(2)
C1 C3 N2 Fe1 -13.1(4)
C12 C4 N2 C3 9.1(4)
C2 C4 N2 C3 -165.3(3)
C12 C4 N2 Fe1 -173.6(2)
C2 C4 N2 Fe1 12.1(4)
C5 Fe1 N2 C3 88.0(15)
P2 Fe1 N2 C3 158.3(2)
P1 Fe1 N2 C3 20.4(2)
Br1 Fe1 N2 C3 -89.7(2)
C5 Fe1 N2 C4 -89.3(15)
P2 Fe1 N2 C4 -18.9(2)
P1 Fe1 N2 C4 -156.9(2)
Br1 Fe1 N2 C4 93.0(2)
